data_4314400
loop_
_publ_author_name
'Katarzyna Grubel'
'Katarzyna Rudzka'
'Atta M. Arif'
'Katie L. Klotz'
'Jason A. Halfen'
'Lisa M. Berreau'

_publ_section_title
;
 Synthesis, Characterization, and Ligand Exchange Reactivity of a Series
 of First Row Divalent Metal 3-Hydroxyflavonolate Complexes
;
_journal_name_full 'Inorganic Chemistry'
_journal_page_first 82
_journal_page_last 96
_journal_paper_doi 10.1021/ic901405h
_journal_volume 49
_journal_year 2010
_chemical_formula_moiety 'C45 H35 Cu N4 O3, C4 H10 O, Cl O4'
_chemical_formula_sum 'C49 H45 Cl Cu N4 O8'
_chemical_formula_weight 916.88
_chemical_name_systematic
; 
 ? 
;
_space_group_IT_number 14
_symmetry_cell_setting monoclinic
_symmetry_space_group_name_Hall '-P 2ybc'
_symmetry_space_group_name_H-M 'P 1 21/c 1'
_atom_sites_solution_hydrogens geom
_atom_sites_solution_primary direct
_atom_sites_solution_secondary difmap
_audit_creation_method SHELXL-97
_cell_angle_alpha 90.00
_cell_angle_beta 90.0709(12)
_cell_angle_gamma 90.00
_cell_formula_units_Z 4
_cell_length_a 17.7565(6)
_cell_length_b 12.6011(2)
_cell_length_c 19.0305(6)
_cell_measurement_reflns_used 34976
_cell_measurement_temperature 150(1)
_cell_measurement_theta_max 25.35
_cell_measurement_theta_min 1.018
_cell_volume 4258.1(2)
_computing_cell_refinement DENZO-SMN
_computing_data_collection 'Nonius COLLECT'
_computing_data_reduction DENZO-SMN
_computing_molecular_graphics 'WinGX, Ortep3'
_computing_structure_refinement 'SHELXL-97 (Sheldrick, 1997)'
_computing_structure_solution SIR97
_diffrn_ambient_temperature 150(1)
_diffrn_measured_fraction_theta_full 0.988
_diffrn_measured_fraction_theta_max 0.988
_diffrn_measurement_device_type 'Nonius KappaCCD Diffractometer'
_diffrn_measurement_method 'Phi and Omega scan'
_diffrn_radiation_monochromator graphite
_diffrn_radiation_source 'fine-focus sealed tube'
_diffrn_radiation_type MoK\a
_diffrn_radiation_wavelength 0.71073
_diffrn_reflns_av_R_equivalents 0.0377
_diffrn_reflns_av_sigmaI/netI 0.0583
_diffrn_reflns_limit_h_max 21
_diffrn_reflns_limit_h_min -21
_diffrn_reflns_limit_k_max 15
_diffrn_reflns_limit_k_min -14
_diffrn_reflns_limit_l_max 22
_diffrn_reflns_limit_l_min -22
_diffrn_reflns_number 14181
_diffrn_reflns_theta_full 25.37
_diffrn_reflns_theta_max 25.37
_diffrn_reflns_theta_min 2.25
_exptl_absorpt_coefficient_mu 0.638
_exptl_absorpt_correction_T_max 0.9688
_exptl_absorpt_correction_T_min 0.8569
_exptl_absorpt_correction_type multi-scan
_exptl_absorpt_process_details 'DENZO-SMN (Otwinowski & Minor, 1997)'
_exptl_crystal_colour green
_exptl_crystal_density_diffrn 1.430
_exptl_crystal_density_method 'not measured'
_exptl_crystal_description prism
_exptl_crystal_F_000 1908
_exptl_crystal_size_max 0.25
_exptl_crystal_size_mid 0.23
_exptl_crystal_size_min 0.05
_refine_diff_density_max 1.093
_refine_diff_density_min -0.772
_refine_diff_density_rms 0.085
_refine_ls_extinction_method none
_refine_ls_goodness_of_fit_ref 1.029
_refine_ls_hydrogen_treatment constr
_refine_ls_matrix_type full
_refine_ls_number_parameters 568
_refine_ls_number_reflns 7731
_refine_ls_number_restraints 1
_refine_ls_restrained_S_all 1.031
_refine_ls_R_factor_all 0.0956
_refine_ls_R_factor_gt 0.0646
_refine_ls_shift/su_max 0.001
_refine_ls_shift/su_mean 0.000
_refine_ls_structure_factor_coef Fsqd
_refine_ls_weighting_details 'calc w=1/[\s^2^(Fo^2^)+(0.0809P)^2^+9.4056P] where P=(Fo^2^+2Fc^2^)/3'
_refine_ls_weighting_scheme calc
_refine_ls_wR_factor_gt 0.1564
_refine_ls_wR_factor_ref 0.1767
_reflns_number_gt 5627
_reflns_number_total 7731
_reflns_threshold_expression >2sigma(I)
_cod_data_source_file ic901405h_si_001_3.cif
_cod_data_source_block usu184
_cod_depositor_comments
;
The following automatic conversions were performed:

'_exptl_absorpt_correction_type' value 'Multi-scan' changed to
'multi-scan' according to the built-in table from CIF Core dictionary
named 'cif_core.dic' version 2.4.1 from 2010-06-29.

Automatic conversion script
Id: cif_fix_values 1646 2011-03-28 12:23:43Z adriana 
;
_cod_database_code 4314400

loop_
_symmetry_equiv_pos_as_xyz
'x, y, z'
'-x, y+1/2, -z+1/2'
'-x, -y, -z'
'x, -y-1/2, z-1/2'

loop_
_atom_site_label
_atom_site_type_symbol
_atom_site_fract_x
_atom_site_fract_y
_atom_site_fract_z
_atom_site_U_iso_or_equiv
_atom_site_adp_type
_atom_site_occupancy
_atom_site_symmetry_multiplicity
_atom_site_calc_flag
_atom_site_refinement_flags
_atom_site_disorder_assembly
_atom_site_disorder_group
Cu1 Cu 0.78240(3) 0.90415(4) 0.96882(3) 0.02889(17) Uani 1 1 d . . .
Cl1 Cl 0.90097(7) 0.01119(8) 0.64559(6) 0.0413(3) Uani 1 1 d . . .
O1 O 0.74838(18) 1.0155(2) 0.90762(16) 0.0393(7) Uani 1 1 d . . .
O2 O 0.69168(18) 0.9431(2) 1.02636(17) 0.0396(8) Uani 1 1 d . . .
O3 O 0.58513(17) 1.1856(2) 0.93051(15) 0.0341(7) Uani 1 1 d . . .
O4 O 0.9696(2) -0.0235(3) 0.6793(2) 0.0655(11) Uani 1 1 d . . .
O5 O 0.8851(2) 0.1166(3) 0.6660(2) 0.0664(11) Uani 1 1 d . . .
O6 O 0.9150(3) 0.0096(3) 0.5708(2) 0.0738(13) Uani 1 1 d . . .
O7 O 0.8402(2) -0.0593(3) 0.6624(2) 0.0615(11) Uani 1 1 d . . .
N1 N 0.85735(19) 0.8373(2) 0.90472(17) 0.0269(7) Uani 1 1 d . . .
N2 N 0.80549(19) 0.7786(2) 1.03200(17) 0.0261(7) Uani 1 1 d . . .
N3 N 0.85952(18) 0.9789(3) 1.05542(17) 0.0270(7) Uani 1 1 d . . .
N4 N 0.71414(19) 0.6992(3) 0.90464(18) 0.0296(8) Uani 1 1 d . . .
C1 C 0.8668(3) 0.8591(3) 0.8359(2) 0.0328(10) Uani 1 1 d . . .
H1 H 0.8437 0.9205 0.8166 0.039 Uiso 1 1 calc R . .
C2 C 0.9087(3) 0.7952(4) 0.7930(2) 0.0380(10) Uani 1 1 d . . .
H2 H 0.9147 0.8119 0.7447 0.046 Uiso 1 1 calc R . .
C3 C 0.9425(3) 0.7053(4) 0.8215(2) 0.0367(10) Uani 1 1 d . . .
H3 H 0.9710 0.6590 0.7925 0.044 Uiso 1 1 calc R . .
C4 C 0.9343(2) 0.6834(3) 0.8926(2) 0.0318(9) Uani 1 1 d . . .
H4 H 0.9575 0.6228 0.9130 0.038 Uiso 1 1 calc R . .
C5 C 0.8914(2) 0.7518(3) 0.9330(2) 0.0268(9) Uani 1 1 d . . .
C6 C 0.8813(2) 0.7398(3) 1.0108(2) 0.0269(9) Uani 1 1 d . . .
H6A H 0.8868 0.6642 1.0240 0.032 Uiso 1 1 calc R . .
H6B H 0.9206 0.7808 1.0358 0.032 Uiso 1 1 calc R . .
C7 C 0.8064(3) 0.8166(3) 1.1059(2) 0.0307(9) Uani 1 1 d . . .
H7A H 0.8316 0.7630 1.1357 0.037 Uiso 1 1 calc R . .
H7B H 0.7539 0.8241 1.1226 0.037 Uiso 1 1 calc R . .
C8 C 0.8465(2) 0.9219(3) 1.1140(2) 0.0290(9) Uani 1 1 d . . .
C9 C 0.8655(3) 0.9579(4) 1.1810(2) 0.0383(11) Uani 1 1 d . . .
H9 H 0.8568 0.9150 1.2212 0.046 Uiso 1 1 calc R . .
C10 C 0.8972(3) 1.0572(4) 1.1874(2) 0.0448(12) Uani 1 1 d . . .
H10 H 0.9102 1.0843 1.2324 0.054 Uiso 1 1 calc R . .
C11 C 0.9099(3) 1.1168(4) 1.1278(2) 0.0388(11) Uani 1 1 d . . .
H11 H 0.9311 1.1858 1.1317 0.047 Uiso 1 1 calc R . .
C12 C 0.8917(2) 1.0761(3) 1.0622(2) 0.0302(9) Uani 1 1 d . . .
C13 C 0.9091(2) 1.1352(3) 0.9972(2) 0.0322(9) Uani 1 1 d . . .
C14 C 0.9312(2) 1.0806(3) 0.9368(2) 0.0330(10) Uani 1 1 d . . .
H14 H 0.9346 1.0054 0.9377 0.040 Uiso 1 1 calc R . .
C15 C 0.9485(3) 1.1355(4) 0.8749(3) 0.0393(11) Uani 1 1 d . . .
H15 H 0.9624 1.0979 0.8336 0.047 Uiso 1 1 calc R . .
C16 C 0.9452(3) 1.2451(4) 0.8745(3) 0.0443(12) Uani 1 1 d . . .
H16 H 0.9569 1.2831 0.8328 0.053 Uiso 1 1 calc R . .
C17 C 0.9250(3) 1.2997(4) 0.9345(3) 0.0442(12) Uani 1 1 d . . .
H17 H 0.9241 1.3750 0.9339 0.053 Uiso 1 1 calc R . .
C18 C 0.9061(3) 1.2463(3) 0.9950(3) 0.0388(11) Uani 1 1 d . . .
H18 H 0.8911 1.2849 1.0355 0.047 Uiso 1 1 calc R . .
C19 C 0.7475(2) 0.6921(3) 1.0276(2) 0.0308(9) Uani 1 1 d . . .
H19A H 0.6973 0.7222 1.0386 0.037 Uiso 1 1 calc R . .
H19B H 0.7589 0.6373 1.0633 0.037 Uiso 1 1 calc R . .
C20 C 0.7447(2) 0.6407(3) 0.9558(2) 0.0311(9) Uani 1 1 d . . .
C21 C 0.7712(3) 0.5383(3) 0.9452(3) 0.0391(11) Uani 1 1 d . . .
H21 H 0.7927 0.4992 0.9829 0.047 Uiso 1 1 calc R . .
C22 C 0.7658(3) 0.4944(4) 0.8791(3) 0.0453(12) Uani 1 1 d . . .
H22 H 0.7835 0.4245 0.8703 0.054 Uiso 1 1 calc R . .
C23 C 0.7342(3) 0.5539(4) 0.8260(3) 0.0405(11) Uani 1 1 d . . .
H23 H 0.7298 0.5250 0.7800 0.049 Uiso 1 1 calc R . .
C24 C 0.7087(2) 0.6562(3) 0.8397(2) 0.0323(10) Uani 1 1 d . . .
C25 C 0.6753(3) 0.7231(4) 0.7839(2) 0.0353(10) Uani 1 1 d . . .
C26 C 0.6836(3) 0.8330(4) 0.7848(3) 0.0426(11) Uani 1 1 d . . .
H26 H 0.7095 0.8657 0.8228 0.051 Uiso 1 1 calc R . .
C27 C 0.6550(3) 0.8952(4) 0.7316(3) 0.0553(14) Uani 1 1 d . . .
H27 H 0.6625 0.9698 0.7323 0.066 Uiso 1 1 calc R . .
C28 C 0.6153(3) 0.8490(5) 0.6770(3) 0.0541(14) Uani 1 1 d . . .
H28 H 0.5959 0.8917 0.6401 0.065 Uiso 1 1 calc R . .
C29 C 0.6041(3) 0.7413(4) 0.6763(3) 0.0543(14) Uani 1 1 d . . .
H29 H 0.5758 0.7098 0.6394 0.065 Uiso 1 1 calc R . .
C30 C 0.6339(3) 0.6782(4) 0.7292(2) 0.0465(12) Uani 1 1 d . . .
H30 H 0.6261 0.6037 0.7280 0.056 Uiso 1 1 calc R . .
C31 C 0.6862(2) 1.0602(3) 0.9357(2) 0.0320(10) Uani 1 1 d . . .
C32 C 0.6575(3) 1.0193(3) 0.9985(2) 0.0355(10) Uani 1 1 d . . .
C33 C 0.5891(3) 1.0667(3) 1.0289(2) 0.0363(10) Uani 1 1 d . . .
C34 C 0.5585(2) 1.0291(4) 1.0912(2) 0.0346(10) Uani 1 1 d . . .
H34 H 0.5824 0.9734 1.1164 0.042 Uiso 1 1 calc R . .
C35 C 0.4909(3) 1.0752(4) 1.1167(3) 0.0466(12) Uani 1 1 d . . .
H35 H 0.4691 1.0510 1.1593 0.056 Uiso 1 1 calc R . .
C36 C 0.4567(3) 1.1569(4) 1.0782(3) 0.0395(11) Uani 1 1 d . . .
H36 H 0.4113 1.1882 1.0943 0.047 Uiso 1 1 calc R . .
C37 C 0.4894(3) 1.1914(4) 1.0166(3) 0.0425(11) Uani 1 1 d . . .
H37 H 0.4662 1.2467 0.9905 0.051 Uiso 1 1 calc R . .
C38 C 0.5555(3) 1.1469(4) 0.9926(2) 0.0387(11) Uani 1 1 d . . .
C39 C 0.6492(3) 1.1449(3) 0.9026(2) 0.0378(10) Uani 1 1 d . . .
C40 C 0.6702(3) 1.2009(4) 0.8395(3) 0.0433(12) Uani 1 1 d . . .
C41 C 0.7420(3) 1.1920(4) 0.8081(3) 0.0441(12) Uani 1 1 d . . .
H41 H 0.7780 1.1445 0.8276 0.053 Uiso 1 1 calc R . .
C42 C 0.7607(4) 1.2505(4) 0.7504(3) 0.0620(16) Uani 1 1 d . . .
H42 H 0.8099 1.2445 0.7314 0.074 Uiso 1 1 calc R . .
C43 C 0.7112(4) 1.3163(5) 0.7198(3) 0.0682(17) Uani 1 1 d . . .
H43 H 0.7246 1.3552 0.6789 0.082 Uiso 1 1 calc R . .
C44 C 0.6402(4) 1.3265(5) 0.7490(3) 0.0626(16) Uani 1 1 d . . .
H44 H 0.6053 1.3736 0.7275 0.075 Uiso 1 1 calc R . .
C45 C 0.6181(3) 1.2717(4) 0.8075(3) 0.0523(13) Uani 1 1 d . . .
H45 H 0.5690 1.2807 0.8264 0.063 Uiso 1 1 calc R . .
O8 O 0.5648(4) 0.0733(5) 0.5859(4) 0.124(2) Uani 1 1 d . . .
C46 C 0.4483(10) -0.0159(15) 0.5755(11) 0.269(12) Uani 1 1 d . . .
H46A H 0.3986 -0.0328 0.5948 0.403 Uiso 1 1 calc R . .
H46B H 0.4774 -0.0814 0.5698 0.403 Uiso 1 1 calc R . .
H46C H 0.4423 0.0187 0.5297 0.403 Uiso 1 1 calc R . .
C47 C 0.4882(9) 0.0558(11) 0.6236(8) 0.241(11) Uani 1 1 d . . .
H47A H 0.4954 0.0226 0.6703 0.290 Uiso 1 1 calc R . .
H47B H 0.4607 0.1235 0.6294 0.290 Uiso 1 1 calc R . .
C48 C 0.6148(6) 0.1428(6) 0.6182(4) 0.108(3) Uani 1 1 d D . .
H48A H 0.6273 0.1176 0.6661 0.129 Uiso 1 1 calc R . .
H48B H 0.5922 0.2144 0.6218 0.129 Uiso 1 1 calc R . .
C49 C 0.6917(6) 0.1468(11) 0.5690(6) 0.199(8) Uani 1 1 d D . .
H49A H 0.7284 0.1951 0.5903 0.299 Uiso 1 1 calc R . .
H49B H 0.6787 0.1721 0.5219 0.299 Uiso 1 1 calc R . .
H49C H 0.7135 0.0755 0.5658 0.299 Uiso 1 1 calc R . .

loop_
_atom_site_aniso_label
_atom_site_aniso_U_11
_atom_site_aniso_U_22
_atom_site_aniso_U_33
_atom_site_aniso_U_23
_atom_site_aniso_U_13
_atom_site_aniso_U_12
Cu1 0.0317(3) 0.0235(3) 0.0313(3) 0.0014(2) -0.0056(2) 0.0056(2)
Cl1 0.0557(7) 0.0255(5) 0.0427(6) 0.0004(4) -0.0100(5) -0.0048(5)
O1 0.046(2) 0.0316(16) 0.0402(18) 0.0003(13) -0.0096(15) 0.0034(14)
O2 0.0325(17) 0.0352(16) 0.0509(19) -0.0034(14) -0.0087(14) 0.0101(14)
O3 0.0329(17) 0.0314(15) 0.0379(17) 0.0048(13) 0.0011(13) 0.0100(13)
O4 0.058(3) 0.052(2) 0.086(3) 0.021(2) -0.010(2) -0.0006(19)
O5 0.068(3) 0.039(2) 0.092(3) -0.015(2) 0.013(2) 0.0058(18)
O6 0.127(4) 0.051(2) 0.044(2) -0.0016(18) -0.005(2) -0.025(2)
O7 0.067(3) 0.052(2) 0.065(2) 0.0141(19) -0.011(2) -0.0239(19)
N1 0.0305(19) 0.0251(17) 0.0252(17) 0.0004(13) -0.0032(14) -0.0010(14)
N2 0.0259(18) 0.0259(17) 0.0266(17) 0.0007(14) -0.0010(14) 0.0006(14)
N3 0.0239(18) 0.0267(17) 0.0305(18) -0.0016(14) -0.0040(14) 0.0034(14)
N4 0.0269(19) 0.0279(17) 0.0340(19) -0.0010(15) -0.0017(15) -0.0017(14)
C1 0.039(3) 0.030(2) 0.029(2) 0.0046(18) -0.0055(19) -0.0065(19)
C2 0.037(3) 0.046(3) 0.031(2) 0.001(2) 0.001(2) -0.007(2)
C3 0.034(2) 0.045(3) 0.032(2) -0.011(2) 0.0000(19) -0.001(2)
C4 0.030(2) 0.030(2) 0.035(2) -0.0027(18) -0.0023(19) 0.0032(17)
C5 0.026(2) 0.0244(19) 0.030(2) 0.0009(16) -0.0028(17) -0.0012(16)
C6 0.027(2) 0.0241(19) 0.030(2) 0.0015(16) -0.0033(17) 0.0044(16)
C7 0.034(2) 0.030(2) 0.028(2) -0.0005(17) 0.0004(18) 0.0005(18)
C8 0.029(2) 0.029(2) 0.029(2) -0.0026(17) -0.0052(17) 0.0073(17)
C9 0.044(3) 0.040(2) 0.031(2) -0.002(2) -0.003(2) 0.007(2)
C10 0.056(3) 0.044(3) 0.034(3) -0.013(2) -0.009(2) 0.001(2)
C11 0.042(3) 0.034(2) 0.041(3) -0.009(2) -0.004(2) -0.002(2)
C12 0.027(2) 0.026(2) 0.038(2) -0.0055(17) -0.0044(18) 0.0028(16)
C13 0.027(2) 0.028(2) 0.041(2) -0.0010(18) -0.0054(19) 0.0009(17)
C14 0.031(2) 0.030(2) 0.039(2) -0.0044(18) 0.0001(19) -0.0022(18)
C15 0.033(3) 0.043(3) 0.042(3) -0.001(2) -0.002(2) -0.004(2)
C16 0.036(3) 0.046(3) 0.050(3) 0.016(2) -0.008(2) -0.008(2)
C17 0.042(3) 0.027(2) 0.064(3) 0.007(2) -0.006(2) 0.003(2)
C18 0.038(3) 0.029(2) 0.050(3) -0.001(2) -0.004(2) 0.0007(19)
C19 0.031(2) 0.029(2) 0.032(2) 0.0017(17) -0.0019(18) -0.0032(18)
C20 0.033(2) 0.027(2) 0.034(2) 0.0027(17) -0.0042(19) -0.0060(18)
C21 0.041(3) 0.031(2) 0.045(3) 0.001(2) -0.009(2) 0.000(2)
C22 0.050(3) 0.027(2) 0.058(3) -0.006(2) -0.006(2) 0.004(2)
C23 0.043(3) 0.039(2) 0.040(3) -0.013(2) -0.003(2) 0.000(2)
C24 0.026(2) 0.035(2) 0.036(2) -0.0056(19) 0.0003(18) -0.0032(18)
C25 0.032(2) 0.042(3) 0.032(2) -0.0038(19) 0.0011(19) 0.0030(19)
C26 0.037(3) 0.047(3) 0.043(3) 0.001(2) -0.009(2) 0.001(2)
C27 0.059(4) 0.050(3) 0.056(3) 0.007(3) -0.008(3) -0.001(3)
C28 0.064(4) 0.064(3) 0.034(3) 0.009(2) -0.004(3) 0.013(3)
C29 0.063(4) 0.063(3) 0.038(3) -0.009(2) -0.016(3) 0.008(3)
C30 0.054(3) 0.047(3) 0.039(3) -0.010(2) -0.006(2) 0.001(2)
C31 0.027(2) 0.025(2) 0.043(3) -0.0078(18) -0.0072(19) 0.0068(17)
C32 0.035(2) 0.031(2) 0.040(3) -0.0080(19) -0.007(2) -0.0002(19)
C33 0.037(3) 0.037(2) 0.036(2) -0.0044(19) -0.004(2) -0.0071(19)
C34 0.030(2) 0.039(2) 0.035(2) -0.0005(19) -0.0036(19) -0.0021(19)
C35 0.043(3) 0.052(3) 0.044(3) -0.011(2) -0.004(2) -0.005(2)
C36 0.029(2) 0.042(3) 0.048(3) -0.012(2) 0.000(2) 0.007(2)
C37 0.035(3) 0.045(3) 0.048(3) -0.015(2) 0.000(2) 0.004(2)
C38 0.031(2) 0.042(3) 0.043(3) -0.011(2) 0.000(2) -0.001(2)
C39 0.037(3) 0.035(2) 0.042(3) -0.001(2) -0.003(2) 0.004(2)
C40 0.056(3) 0.033(2) 0.041(3) 0.003(2) -0.009(2) -0.004(2)
C41 0.040(3) 0.032(2) 0.060(3) 0.010(2) 0.009(2) 0.008(2)
C42 0.086(5) 0.045(3) 0.055(3) 0.009(3) 0.023(3) 0.005(3)
C43 0.083(5) 0.063(4) 0.058(4) 0.007(3) 0.002(3) 0.005(3)
C44 0.055(4) 0.064(4) 0.069(4) 0.023(3) -0.004(3) 0.007(3)
C45 0.045(3) 0.052(3) 0.060(3) 0.021(3) -0.004(3) 0.011(2)
O8 0.135(6) 0.095(4) 0.143(6) 0.008(4) 0.005(5) 0.020(4)
C46 0.186(17) 0.27(2) 0.35(3) 0.019(18) -0.110(17) -0.132(16)
C47 0.242(16) 0.194(13) 0.289(18) 0.164(13) 0.227(16) 0.178(13)
C48 0.165(9) 0.060(4) 0.098(6) -0.017(4) -0.064(6) 0.026(5)
C49 0.108(8) 0.300(16) 0.189(11) -0.190(12) -0.059(8) 0.118(10)

loop_
_atom_type_symbol
_atom_type_description
_atom_type_scat_dispersion_real
_atom_type_scat_dispersion_imag
_atom_type_scat_source
C C 0.0033 0.0016 'International Tables Vol C Tables 4.2.6.8 and 6.1.1.4'
H H 0.0000 0.0000 'International Tables Vol C Tables 4.2.6.8 and 6.1.1.4'
N N 0.0061 0.0033 'International Tables Vol C Tables 4.2.6.8 and 6.1.1.4'
O O 0.0106 0.0060 'International Tables Vol C Tables 4.2.6.8 and 6.1.1.4'
Cl Cl 0.1484 0.1585 'International Tables Vol C Tables 4.2.6.8 and 6.1.1.4'
Cu Cu 0.3201 1.2651 'International Tables Vol C Tables 4.2.6.8 and 6.1.1.4'

loop_
_geom_angle_atom_site_label_1
_geom_angle_atom_site_label_2
_geom_angle_atom_site_label_3
_geom_angle
_geom_angle_site_symmetry_1
_geom_angle_site_symmetry_3
_geom_angle_publ_flag
O1 Cu1 N1 98.47(14) . . ?
O1 Cu1 O2 84.27(13) . . ?
N1 Cu1 O2 166.64(13) . . ?
O1 Cu1 N2 172.93(14) . . ?
N1 Cu1 N2 84.17(13) . . ?
O2 Cu1 N2 91.68(13) . . ?
O1 Cu1 N3 108.43(12) . . ?
N1 Cu1 N3 102.15(13) . . ?
O2 Cu1 N3 89.24(12) . . ?
N2 Cu1 N3 77.24(12) . . ?
O5 Cl1 O7 111.7(3) . . ?
O5 Cl1 O4 109.3(3) . . ?
O7 Cl1 O4 110.4(2) . . ?
O5 Cl1 O6 108.6(3) . . ?
O7 Cl1 O6 110.0(2) . . ?
O4 Cl1 O6 106.6(3) . . ?
C31 O1 Cu1 108.8(3) . . ?
C32 O2 Cu1 110.2(3) . . ?
C39 O3 C38 121.4(3) . . ?
C5 N1 C1 119.6(4) . . ?
C5 N1 Cu1 113.1(3) . . ?
C1 N1 Cu1 126.4(3) . . ?
C7 N2 C6 110.8(3) . . ?
C7 N2 C19 107.1(3) . . ?
C6 N2 C19 111.6(3) . . ?
C7 N2 Cu1 108.1(2) . . ?
C6 N2 Cu1 106.1(2) . . ?
C19 N2 Cu1 113.2(2) . . ?
C8 N3 C12 118.4(3) . . ?
C8 N3 Cu1 105.5(2) . . ?
C12 N3 Cu1 132.5(3) . . ?
C20 N4 C24 118.2(4) . . ?
N1 C1 C2 121.9(4) . . ?
N1 C1 H1 119.0 . . ?
C2 C1 H1 119.0 . . ?
C1 C2 C3 118.8(4) . . ?
C1 C2 H2 120.6 . . ?
C3 C2 H2 120.6 . . ?
C4 C3 C2 119.7(4) . . ?
C4 C3 H3 120.1 . . ?
C2 C3 H3 120.1 . . ?
C5 C4 C3 118.4(4) . . ?
C5 C4 H4 120.8 . . ?
C3 C4 H4 120.8 . . ?
N1 C5 C4 121.5(4) . . ?
N1 C5 C6 114.9(3) . . ?
C4 C5 C6 123.5(4) . . ?
N2 C6 C5 110.1(3) . . ?
N2 C6 H6A 109.6 . . ?
C5 C6 H6A 109.6 . . ?
N2 C6 H6B 109.6 . . ?
C5 C6 H6B 109.6 . . ?
H6A C6 H6B 108.2 . . ?
N2 C7 C8 112.6(3) . . ?
N2 C7 H7A 109.1 . . ?
C8 C7 H7A 109.1 . . ?
N2 C7 H7B 109.1 . . ?
C8 C7 H7B 109.1 . . ?
H7A C7 H7B 107.8 . . ?
N3 C8 C9 122.9(4) . . ?
N3 C8 C7 117.6(3) . . ?
C9 C8 C7 119.5(4) . . ?
C10 C9 C8 118.4(4) . . ?
C10 C9 H9 120.8 . . ?
C8 C9 H9 120.8 . . ?
C9 C10 C11 119.2(4) . . ?
C9 C10 H10 120.4 . . ?
C11 C10 H10 120.4 . . ?
C10 C11 C12 120.1(4) . . ?
C10 C11 H11 120.0 . . ?
C12 C11 H11 120.0 . . ?
N3 C12 C11 121.0(4) . . ?
N3 C12 C13 117.7(4) . . ?
C11 C12 C13 121.3(4) . . ?
C14 C13 C18 118.6(4) . . ?
C14 C13 C12 120.0(4) . . ?
C18 C13 C12 121.4(4) . . ?
C13 C14 C15 120.8(4) . . ?
C13 C14 H14 119.6 . . ?
C15 C14 H14 119.6 . . ?
C16 C15 C14 119.2(5) . . ?
C16 C15 H15 120.4 . . ?
C14 C15 H15 120.4 . . ?
C17 C16 C15 120.4(5) . . ?
C17 C16 H16 119.8 . . ?
C15 C16 H16 119.8 . . ?
C18 C17 C16 120.9(4) . . ?
C18 C17 H17 119.6 . . ?
C16 C17 H17 119.6 . . ?
C17 C18 C13 120.2(5) . . ?
C17 C18 H18 119.9 . . ?
C13 C18 H18 119.9 . . ?
N2 C19 C20 112.5(3) . . ?
N2 C19 H19A 109.1 . . ?
C20 C19 H19A 109.1 . . ?
N2 C19 H19B 109.1 . . ?
C20 C19 H19B 109.1 . . ?
H19A C19 H19B 107.8 . . ?
N4 C20 C21 123.1(4) . . ?
N4 C20 C19 115.7(4) . . ?
C21 C20 C19 121.2(4) . . ?
C22 C21 C20 118.9(4) . . ?
C22 C21 H21 120.6 . . ?
C20 C21 H21 120.6 . . ?
C23 C22 C21 118.6(4) . . ?
C23 C22 H22 120.7 . . ?
C21 C22 H22 120.7 . . ?
C22 C23 C24 120.0(4) . . ?
C22 C23 H23 120.0 . . ?
C24 C23 H23 120.0 . . ?
N4 C24 C23 121.3(4) . . ?
N4 C24 C25 117.1(4) . . ?
C23 C24 C25 121.6(4) . . ?
C26 C25 C30 117.9(4) . . ?
C26 C25 C24 121.0(4) . . ?
C30 C25 C24 121.1(4) . . ?
C27 C26 C25 121.1(5) . . ?
C27 C26 H26 119.4 . . ?
C25 C26 H26 119.4 . . ?
C26 C27 C28 120.0(5) . . ?
C26 C27 H27 120.0 . . ?
C28 C27 H27 120.0 . . ?
C29 C28 C27 119.9(5) . . ?
C29 C28 H28 120.1 . . ?
C27 C28 H28 120.1 . . ?
C28 C29 C30 120.3(5) . . ?
C28 C29 H29 119.9 . . ?
C30 C29 H29 119.9 . . ?
C29 C30 C25 120.7(5) . . ?
C29 C30 H30 119.7 . . ?
C25 C30 H30 119.7 . . ?
O1 C31 C32 118.9(4) . . ?
O1 C31 C39 121.5(4) . . ?
C32 C31 C39 119.6(4) . . ?
O2 C32 C31 117.9(4) . . ?
O2 C32 C33 122.9(4) . . ?
C31 C32 C33 119.2(4) . . ?
C38 C33 C34 121.0(4) . . ?
C38 C33 C32 117.6(4) . . ?
C34 C33 C32 121.4(4) . . ?
C33 C34 C35 118.9(4) . . ?
C33 C34 H34 120.5 . . ?
C35 C34 H34 120.5 . . ?
C36 C35 C34 119.3(5) . . ?
C36 C35 H35 120.4 . . ?
C34 C35 H35 120.4 . . ?
C37 C36 C35 119.6(5) . . ?
C37 C36 H36 120.2 . . ?
C35 C36 H36 120.2 . . ?
C36 C37 C38 120.9(5) . . ?
C36 C37 H37 119.6 . . ?
C38 C37 H37 119.6 . . ?
C33 C38 C37 120.4(5) . . ?
C33 C38 O3 121.9(4) . . ?
C37 C38 O3 117.7(4) . . ?
O3 C39 C31 120.3(4) . . ?
O3 C39 C40 111.0(4) . . ?
C31 C39 C40 128.7(4) . . ?
C41 C40 C45 117.1(5) . . ?
C41 C40 C39 123.2(4) . . ?
C45 C40 C39 119.7(5) . . ?
C42 C41 C40 121.2(5) . . ?
C42 C41 H41 119.4 . . ?
C40 C41 H41 119.4 . . ?
C43 C42 C41 121.7(6) . . ?
C43 C42 H42 119.2 . . ?
C41 C42 H42 119.2 . . ?
C42 C43 C44 118.7(6) . . ?
C42 C43 H43 120.7 . . ?
C44 C43 H43 120.7 . . ?
C45 C44 C43 122.8(5) . . ?
C45 C44 H44 118.6 . . ?
C43 C44 H44 118.6 . . ?
C44 C45 C40 118.5(5) . . ?
C44 C45 H45 120.7 . . ?
C40 C45 H45 120.7 . . ?
C48 O8 C47 116.4(10) . . ?
C47 C46 H46A 109.5 . . ?
C47 C46 H46B 109.5 . . ?
H46A C46 H46B 109.5 . . ?
C47 C46 H46C 109.5 . . ?
H46A C46 H46C 109.5 . . ?
H46B C46 H46C 109.5 . . ?
C46 C47 O8 102.7(12) . . ?
C46 C47 H47A 111.2 . . ?
O8 C47 H47A 111.2 . . ?
C46 C47 H47B 111.2 . . ?
O8 C47 H47B 111.2 . . ?
H47A C47 H47B 109.1 . . ?
O8 C48 C49 107.2(7) . . ?
O8 C48 H48A 110.3 . . ?
C49 C48 H48A 110.3 . . ?
O8 C48 H48B 110.3 . . ?
C49 C48 H48B 110.3 . . ?
H48A C48 H48B 108.5 . . ?
C48 C49 H49A 109.5 . . ?
C48 C49 H49B 109.5 . . ?
H49A C49 H49B 109.5 . . ?
C48 C49 H49C 109.5 . . ?
H49A C49 H49C 109.5 . . ?
H49B C49 H49C 109.5 . . ?

loop_
_geom_bond_atom_site_label_1
_geom_bond_atom_site_label_2
_geom_bond_distance
_geom_bond_site_symmetry_2
_geom_bond_publ_flag
Cu1 O1 1.921(3) . ?
Cu1 N1 1.993(3) . ?
Cu1 O2 2.010(3) . ?
Cu1 N2 2.029(3) . ?
Cu1 N3 2.340(3) . ?
Cl1 O5 1.412(4) . ?
Cl1 O7 1.434(4) . ?
Cl1 O4 1.444(4) . ?
Cl1 O6 1.445(4) . ?
O1 C31 1.349(5) . ?
O2 C32 1.252(5) . ?
O3 C39 1.357(5) . ?
O3 C38 1.383(6) . ?
N1 C5 1.348(5) . ?
N1 C1 1.349(5) . ?
N2 C7 1.485(5) . ?
N2 C6 1.489(5) . ?
N2 C19 1.502(5) . ?
N3 C8 1.346(5) . ?
N3 C12 1.358(5) . ?
N4 C20 1.336(5) . ?
N4 C24 1.353(5) . ?
C1 C2 1.366(6) . ?
C1 H1 0.9500 . ?
C2 C3 1.392(6) . ?
C2 H2 0.9500 . ?
C3 C4 1.388(6) . ?
C3 H3 0.9500 . ?
C4 C5 1.385(6) . ?
C4 H4 0.9500 . ?
C5 C6 1.498(5) . ?
C6 H6A 0.9900 . ?
C6 H6B 0.9900 . ?
C7 C8 1.514(6) . ?
C7 H7A 0.9900 . ?
C7 H7B 0.9900 . ?
C8 C9 1.393(6) . ?
C9 C10 1.378(7) . ?
C9 H9 0.9500 . ?
C10 C11 1.379(7) . ?
C10 H10 0.9500 . ?
C11 C12 1.389(6) . ?
C11 H11 0.9500 . ?
C12 C13 1.476(6) . ?
C13 C14 1.397(6) . ?
C13 C18 1.402(6) . ?
C14 C15 1.400(6) . ?
C14 H14 0.9500 . ?
C15 C16 1.383(7) . ?
C15 H15 0.9500 . ?
C16 C17 1.379(7) . ?
C16 H16 0.9500 . ?
C17 C18 1.376(7) . ?
C17 H17 0.9500 . ?
C18 H18 0.9500 . ?
C19 C20 1.513(6) . ?
C19 H19A 0.9900 . ?
C19 H19B 0.9900 . ?
C20 C21 1.387(6) . ?
C21 C22 1.378(7) . ?
C21 H21 0.9500 . ?
C22 C23 1.377(7) . ?
C22 H22 0.9500 . ?
C23 C24 1.391(6) . ?
C23 H23 0.9500 . ?
C24 C25 1.479(6) . ?
C25 C26 1.393(7) . ?
C25 C30 1.394(6) . ?
C26 C27 1.377(7) . ?
C26 H26 0.9500 . ?
C27 C28 1.382(8) . ?
C27 H27 0.9500 . ?
C28 C29 1.371(8) . ?
C28 H28 0.9500 . ?
C29 C30 1.387(7) . ?
C29 H29 0.9500 . ?
C30 H30 0.9500 . ?
C31 C32 1.399(6) . ?
C31 C39 1.402(6) . ?
C32 C33 1.473(7) . ?
C33 C38 1.362(7) . ?
C33 C34 1.389(6) . ?
C34 C35 1.419(7) . ?
C34 H34 0.9500 . ?
C35 C36 1.401(7) . ?
C35 H35 0.9500 . ?
C36 C37 1.378(7) . ?
C36 H36 0.9500 . ?
C37 C38 1.379(7) . ?
C37 H37 0.9500 . ?
C39 C40 1.442(7) . ?
C40 C41 1.413(7) . ?
C40 C45 1.422(7) . ?
C41 C42 1.364(7) . ?
C41 H41 0.9500 . ?
C42 C43 1.340(8) . ?
C42 H42 0.9500 . ?
C43 C44 1.384(9) . ?
C43 H43 0.9500 . ?
C44 C45 1.369(8) . ?
C44 H44 0.9500 . ?
C45 H45 0.9500 . ?
O8 C48 1.391(10) . ?
O8 C47 1.554(12) . ?
C46 C47 1.47(2) . ?
C46 H46A 0.9800 . ?
C46 H46B 0.9800 . ?
C46 H46C 0.9800 . ?
C47 H47A 0.9900 . ?
C47 H47B 0.9900 . ?
C48 C49 1.657(12) . ?
C48 H48A 0.9900 . ?
C48 H48B 0.9900 . ?
C49 H49A 0.9800 . ?
C49 H49B 0.9800 . ?
C49 H49C 0.9800 . ?

loop_
_geom_torsion_atom_site_label_1
_geom_torsion_atom_site_label_2
_geom_torsion_atom_site_label_3
_geom_torsion_atom_site_label_4
_geom_torsion
_geom_torsion_site_symmetry_1
_geom_torsion_site_symmetry_2
_geom_torsion_site_symmetry_3
_geom_torsion_site_symmetry_4
_geom_torsion_publ_flag
N1 Cu1 O1 C31 168.6(3) . . . . ?
O2 Cu1 O1 C31 1.8(3) . . . . ?
N2 Cu1 O1 C31 57.1(12) . . . . ?
N3 Cu1 O1 C31 -85.5(3) . . . . ?
O1 Cu1 O2 C32 -1.5(3) . . . . ?
N1 Cu1 O2 C32 -104.1(6) . . . . ?
N2 Cu1 O2 C32 -175.7(3) . . . . ?
N3 Cu1 O2 C32 107.1(3) . . . . ?
O1 Cu1 N1 C5 -178.8(3) . . . . ?
O2 Cu1 N1 C5 -77.8(6) . . . . ?
N2 Cu1 N1 C5 -5.4(3) . . . . ?
N3 Cu1 N1 C5 70.2(3) . . . . ?
O1 Cu1 N1 C1 -9.8(3) . . . . ?
O2 Cu1 N1 C1 91.2(6) . . . . ?
N2 Cu1 N1 C1 163.6(3) . . . . ?
N3 Cu1 N1 C1 -120.9(3) . . . . ?
O1 Cu1 N2 C7 -106.1(11) . . . . ?
N1 Cu1 N2 C7 141.6(3) . . . . ?
O2 Cu1 N2 C7 -51.1(3) . . . . ?
N3 Cu1 N2 C7 37.7(2) . . . . ?
O1 Cu1 N2 C6 135.1(10) . . . . ?
N1 Cu1 N2 C6 22.8(2) . . . . ?
O2 Cu1 N2 C6 -170.0(2) . . . . ?
N3 Cu1 N2 C6 -81.1(2) . . . . ?
O1 Cu1 N2 C19 12.4(12) . . . . ?
N1 Cu1 N2 C19 -99.9(3) . . . . ?
O2 Cu1 N2 C19 67.3(3) . . . . ?
N3 Cu1 N2 C19 156.2(3) . . . . ?
O1 Cu1 N3 C8 145.5(3) . . . . ?
N1 Cu1 N3 C8 -111.2(3) . . . . ?
O2 Cu1 N3 C8 61.8(3) . . . . ?
N2 Cu1 N3 C8 -30.1(2) . . . . ?
O1 Cu1 N3 C12 -12.1(4) . . . . ?
N1 Cu1 N3 C12 91.2(4) . . . . ?
O2 Cu1 N3 C12 -95.8(4) . . . . ?
N2 Cu1 N3 C12 172.3(4) . . . . ?
C5 N1 C1 C2 1.7(6) . . . . ?
Cu1 N1 C1 C2 -166.6(3) . . . . ?
N1 C1 C2 C3 0.0(7) . . . . ?
C1 C2 C3 C4 -1.3(6) . . . . ?
C2 C3 C4 C5 0.9(6) . . . . ?
C1 N1 C5 C4 -2.1(6) . . . . ?
Cu1 N1 C5 C4 167.7(3) . . . . ?
C1 N1 C5 C6 175.9(3) . . . . ?
Cu1 N1 C5 C6 -14.3(4) . . . . ?
C3 C4 C5 N1 0.8(6) . . . . ?
C3 C4 C5 C6 -177.0(4) . . . . ?
C7 N2 C6 C5 -152.5(3) . . . . ?
C19 N2 C6 C5 88.3(4) . . . . ?
Cu1 N2 C6 C5 -35.4(3) . . . . ?
N1 C5 C6 N2 34.1(5) . . . . ?
C4 C5 C6 N2 -147.9(4) . . . . ?
C6 N2 C7 C8 73.4(4) . . . . ?
C19 N2 C7 C8 -164.8(3) . . . . ?
Cu1 N2 C7 C8 -42.5(4) . . . . ?
C12 N3 C8 C9 -0.8(6) . . . . ?
Cu1 N3 C8 C9 -162.2(4) . . . . ?
C12 N3 C8 C7 176.4(4) . . . . ?
Cu1 N3 C8 C7 15.0(4) . . . . ?
N2 C7 C8 N3 15.5(5) . . . . ?
N2 C7 C8 C9 -167.2(4) . . . . ?
N3 C8 C9 C10 1.6(7) . . . . ?
C7 C8 C9 C10 -175.5(4) . . . . ?
C8 C9 C10 C11 -0.7(7) . . . . ?
C9 C10 C11 C12 -0.9(7) . . . . ?
C8 N3 C12 C11 -0.9(6) . . . . ?
Cu1 N3 C12 C11 154.4(3) . . . . ?
C8 N3 C12 C13 177.0(4) . . . . ?
Cu1 N3 C12 C13 -27.7(6) . . . . ?
C10 C11 C12 N3 1.8(7) . . . . ?
C10 C11 C12 C13 -176.0(4) . . . . ?
N3 C12 C13 C14 -34.0(6) . . . . ?
C11 C12 C13 C14 143.8(4) . . . . ?
N3 C12 C13 C18 148.0(4) . . . . ?
C11 C12 C13 C18 -34.1(6) . . . . ?
C18 C13 C14 C15 -1.4(6) . . . . ?
C12 C13 C14 C15 -179.4(4) . . . . ?
C13 C14 C15 C16 1.5(7) . . . . ?
C14 C15 C16 C17 0.0(7) . . . . ?
C15 C16 C17 C18 -1.6(7) . . . . ?
C16 C17 C18 C13 1.6(7) . . . . ?
C14 C13 C18 C17 -0.1(7) . . . . ?
C12 C13 C18 C17 177.8(4) . . . . ?
C7 N2 C19 C20 -175.9(3) . . . . ?
C6 N2 C19 C20 -54.6(4) . . . . ?
Cu1 N2 C19 C20 65.0(4) . . . . ?
C24 N4 C20 C21 0.2(6) . . . . ?
C24 N4 C20 C19 -178.6(4) . . . . ?
N2 C19 C20 N4 -72.7(5) . . . . ?
N2 C19 C20 C21 108.5(4) . . . . ?
N4 C20 C21 C22 -0.2(7) . . . . ?
C19 C20 C21 C22 178.5(4) . . . . ?
C20 C21 C22 C23 0.0(7) . . . . ?
C21 C22 C23 C24 0.2(7) . . . . ?
C20 N4 C24 C23 0.0(6) . . . . ?
C20 N4 C24 C25 -179.5(4) . . . . ?
C22 C23 C24 N4 -0.1(7) . . . . ?
C22 C23 C24 C25 179.3(4) . . . . ?
N4 C24 C25 C26 31.4(6) . . . . ?
C23 C24 C25 C26 -148.1(5) . . . . ?
N4 C24 C25 C30 -148.1(4) . . . . ?
C23 C24 C25 C30 32.5(7) . . . . ?
C30 C25 C26 C27 -3.0(8) . . . . ?
C24 C25 C26 C27 177.5(5) . . . . ?
C25 C26 C27 C28 1.9(9) . . . . ?
C26 C27 C28 C29 0.4(9) . . . . ?
C27 C28 C29 C30 -1.6(9) . . . . ?
C28 C29 C30 C25 0.4(9) . . . . ?
C26 C25 C30 C29 1.9(8) . . . . ?
C24 C25 C30 C29 -178.6(5) . . . . ?
Cu1 O1 C31 C32 -1.9(4) . . . . ?
Cu1 O1 C31 C39 179.4(3) . . . . ?
Cu1 O2 C32 C31 0.8(5) . . . . ?
Cu1 O2 C32 C33 -179.3(3) . . . . ?
O1 C31 C32 O2 0.7(6) . . . . ?
C39 C31 C32 O2 179.4(4) . . . . ?
O1 C31 C32 C33 -179.1(4) . . . . ?
C39 C31 C32 C33 -0.4(6) . . . . ?
O2 C32 C33 C38 -177.8(4) . . . . ?
C31 C32 C33 C38 2.0(6) . . . . ?
O2 C32 C33 C34 0.3(6) . . . . ?
C31 C32 C33 C34 -179.9(4) . . . . ?
C38 C33 C34 C35 0.4(6) . . . . ?
C32 C33 C34 C35 -177.7(4) . . . . ?
C33 C34 C35 C36 0.4(6) . . . . ?
C34 C35 C36 C37 -0.4(7) . . . . ?
C35 C36 C37 C38 -0.2(7) . . . . ?
C34 C33 C38 C37 -1.0(7) . . . . ?
C32 C33 C38 C37 177.1(4) . . . . ?
C34 C33 C38 O3 179.9(4) . . . . ?
C32 C33 C38 O3 -2.0(6) . . . . ?
C36 C37 C38 C33 0.9(7) . . . . ?
C36 C37 C38 O3 -180.0(4) . . . . ?
C39 O3 C38 C33 0.3(6) . . . . ?
C39 O3 C38 C37 -178.8(4) . . . . ?
C38 O3 C39 C31 1.4(6) . . . . ?
C38 O3 C39 C40 -177.8(4) . . . . ?
O1 C31 C39 O3 177.4(4) . . . . ?
C32 C31 C39 O3 -1.3(6) . . . . ?
O1 C31 C39 C40 -3.6(7) . . . . ?
C32 C31 C39 C40 177.7(4) . . . . ?
O3 C39 C40 C41 165.6(4) . . . . ?
C31 C39 C40 C41 -13.6(8) . . . . ?
O3 C39 C40 C45 -12.3(6) . . . . ?
C31 C39 C40 C45 168.6(5) . . . . ?
C45 C40 C41 C42 1.2(8) . . . . ?
C39 C40 C41 C42 -176.7(5) . . . . ?
C40 C41 C42 C43 -2.0(9) . . . . ?
C41 C42 C43 C44 1.6(10) . . . . ?
C42 C43 C44 C45 -0.5(10) . . . . ?
C43 C44 C45 C40 -0.3(9) . . . . ?
C41 C40 C45 C44 -0.1(8) . . . . ?
C39 C40 C45 C44 177.9(5) . . . . ?
C48 O8 C47 C46 177.4(10) . . . . ?
C47 O8 C48 C49 179.3(7) . . . . ?
